data_2007740
loop_
_publ_author_name
'Olszak, Tomasz A.'
'Grabowski, Mieczys\/law J.'
'Modranka, R.'
'Kostka, K.'
'Olszak, Agnieszka'

_publ_section_title
;
 2<i>H</i>-1-Benzopyrans. III.
 4-Hydroxy-3-methoxycarbonyl-2-dimethoxyphosphoryl-2<i>H</i>-1-benzopyran
;
_journal_issue 10
_journal_name_full 'Acta Crystallographica Section C'
_journal_page_first 1459
_journal_page_last 1461
_journal_paper_doi 10.1107/S0108270198005241
_journal_volume 54
_journal_year 1998
_chemical_formula_analytical 'C13 H15 O7 P1'
_chemical_formula_moiety 'C13 H15 O7 P1'
_chemical_formula_structural 'C13 H15 O7 P1'
_chemical_formula_sum 'C13 H15 O7 P'
_chemical_formula_weight 314.23
_chemical_melting_point 389.0(10)
_chemical_name_systematic
;
4-Hydroxy-3-Methoxycarbonyl-2-Dimethoxyphosphoryl-2H-1-Benzopyran
;
_space_group_IT_number 2
_symmetry_cell_setting triclinic
_symmetry_space_group_name_Hall '-P 1'
_symmetry_space_group_name_H-M 'P -1'
_cell_angle_alpha 96.458(6)
_cell_angle_beta 99.231(8)
_cell_angle_gamma 75.480(4)
_cell_formula_units_Z 2
_cell_length_a 9.0038(6)
_cell_length_b 12.4130(5)
_cell_length_c 6.6728(8)
_cell_measurement_reflns_used 25
_cell_measurement_temperature 293(2)
_cell_measurement_theta_max 41.46
_cell_measurement_theta_min 30.95
_cell_volume 710.57(10)
_computing_cell_refinement 'MSC/AFC Diffractometer Control Software'
_computing_data_collection
;
MSC/AFC Diffractometer Control Software
(Molecular Structure Corporation, 1989a)
;
_computing_data_reduction 'TEXSAN (Molecular Structure Corporation, 1989b)'
_computing_molecular_graphics 'ORTEX3.1a (McArdle, 1995)'
_computing_publication_material 'PARST (Nardelli, 1983a)'
_computing_structure_refinement 'SHELXL93 (Sheldrick, 1993)'
_computing_structure_solution 'SHELXS86 (Sheldrick, 1985)'
_diffrn_ambient_temperature 293(2)
_diffrn_measurement_device 'Rigaku AFC-5S'
_diffrn_measurement_method \w
_diffrn_radiation_monochromator graphite
_diffrn_radiation_source 'fine-focus sealed tube'
_diffrn_radiation_type CuK\a
_diffrn_radiation_wavelength 1.54178
_diffrn_reflns_av_R_equivalents 0.015
_diffrn_reflns_av_sigmaI/netI 0.0252
_diffrn_reflns_limit_h_max 10
_diffrn_reflns_limit_h_min -10
_diffrn_reflns_limit_k_max 13
_diffrn_reflns_limit_k_min -13
_diffrn_reflns_limit_l_max 7
_diffrn_reflns_limit_l_min -5
_diffrn_reflns_number 3831
_diffrn_reflns_theta_max 60.06
_diffrn_reflns_theta_min 3.69
_diffrn_standards_decay_% <2
_diffrn_standards_interval_count 150
_diffrn_standards_number 3
_exptl_absorpt_coefficient_mu 2.023
_exptl_absorpt_correction_T_max 0.817
_exptl_absorpt_correction_T_min 0.657
_exptl_absorpt_correction_type 'empirical \y-scan correction (North et al., 1968)'
_exptl_crystal_colour 'light yellow'
_exptl_crystal_density_diffrn 1.469
_exptl_crystal_density_meas 1.466
_exptl_crystal_density_method ' Measured in carbon tetrachloride (CCl~4~) and tetralin (C~10~H~12~)'
_exptl_crystal_description prism
_exptl_crystal_F_000 328
_exptl_crystal_size_max 0.2
_exptl_crystal_size_mid 0.1
_exptl_crystal_size_min 0.1
_refine_diff_density_max 0.434
_refine_diff_density_min -0.439
_refine_ls_extinction_coef 0.074(5)
_refine_ls_extinction_method SHELXL93
_refine_ls_goodness_of_fit_all 1.142
_refine_ls_goodness_of_fit_obs 1.231
_refine_ls_hydrogen_treatment 'H atoms: see below'
_refine_ls_matrix_type full
_refine_ls_number_parameters 226
_refine_ls_number_reflns 2112
_refine_ls_number_restraints 0
_refine_ls_restrained_S_all 1.145
_refine_ls_restrained_S_obs 1.231
_refine_ls_R_factor_all 0.055
_refine_ls_R_factor_obs 0.047
_refine_ls_shift/esd_max 0.001
_refine_ls_shift/esd_mean 0.000
_refine_ls_structure_factor_coef Fsqd
_refine_ls_weighting_details 'w = 1/[\s^2^(Fo^2^)+(0.0964P)^2^+0.0470P] where P = (Fo^2^+2Fc^2^)/3'
_refine_ls_weighting_scheme calc
_refine_ls_wR_factor_all 0.142
_refine_ls_wR_factor_obs 0.139
_reflns_number_observed 1778
_reflns_number_total 2114
_reflns_observed_criterion I>2\s(I)
_cod_data_source_file na1323.cif
_cod_data_source_block na1323
_cod_depositor_comments
;
The following automatic conversions were performed:
'_symmetry_cell_setting' value 'Triclinic' changed to 'triclinic'
according to '/home/saulius/struct/CIF-dictionaries/cif_core.dic'
dictionary named 'cif_core.dic' version 2.4.1 from 2010-06-29.

Automatic conversion script
Id: cif_fix_enum 1527 2010-12-29 10:47:43Z saulius 

The following automatic conversions were performed:

'_symmetry_cell_setting' value 'Triclinic' changed to 'triclinic'
according to /home/saulius/struct/CIF-dictionaries/cif_core.dic
dictionary named 'cif_core.dic' version 2.4.1 from 2010-06-29.

Automatic conversion script
Id: cif_fix_values 1715 2011-07-08 13:25:40Z adriana 

The following automatic conversions were performed:

'_refine_ls_weighting_scheme' value 'calc w =
1/[\s^2^(Fo^2^)+(0.0964P)^2^+0.0470P] where P = (Fo^2^+2Fc^2^)/3' was
changed to 'calc'. New tag '_refine_ls_weighting_details' was
created. The value of the new tag was set to 'w =
1/[\s^2^(Fo^2^)+(0.0964P)^2^+0.0470P] where P = (Fo^2^+2Fc^2^)/3'.

Automatic conversion script
Id: cif_fix_values 3143 2015-03-26 13:38:13Z robertas 
;
_cod_original_cell_volume 710.60(10)
_cod_original_formula_sum 'C13 H15 O7 P1 '
_cod_database_code 2007740

loop_
_symmetry_equiv_pos_as_xyz
'x, y, z'
'-x, -y, -z'

loop_
_atom_site_aniso_label
_atom_site_aniso_U_11
_atom_site_aniso_U_22
_atom_site_aniso_U_33
_atom_site_aniso_U_12
_atom_site_aniso_U_13
_atom_site_aniso_U_23
O1 .0580(10) .0400(9) .0368(9) .0060(7) .0058(7) -.0063(7)
C1 .0500(10) .0420(10) .0370(10) .0020(10) .0100(10) -.0070(10)
P10 .051(5) .044(5) .054(5) .000(3) -.006(3) -.013(3)
O13 .058(2) .074(2) .057(2) -.0090(10) -.0080(10) -.0040(10)
C14 .124(3) .113(3) .088(3) .034(2) -.039(3) -.047(3)
O11 .0690(10) .0420(10) .098(2) -.0010(10) .0300(10) -.015(9)
C12 .090(2) .047(2) .090(2) .004(2) .022(2) -.023(2)
O23 .0650(10) .0690(10) .153(2) -.0350(10) .054(2) -.0300(10)
C2 .0410(10) .0380(10) .0470(10) .0060(10) .0070(10) -.0120(10)
C15 .0450(10) .0420(10) .073(2) .0070(10) .0050(10) -.0180(10)
O16 .0480(10) .0590(10) .087(2) .0160(10) -.0070(10) -.011(9)
O17 .0500(10) .0590(10) .0820(10) -.0110(10) .0200(10) -.008(9)
C18 .054(2) .095(3) .131(4) -.026(2) .025(2) .001(2)
C3 .0480(10) .0430(10) .0390(10) .0100(10) -.0010(10) -.0190(10)
O30 .0630(10) .0630(10) .0430(10) .010(8) -.008(9) -.017(9)
C4 .065(2) .056(2) .042(2) -.0020(10) .0120(10) -.0230(10)
C5 .067(2) .056(2) .061(2) -.0130(10) .029(2) -.0200(10)
C6 .052(2) .0440(10) .076(2) -.0030(10) .020(2) -.0100(10)
C7 .0470(10) .0430(10) .059(2) .0080(10) .0050(10) -.0120(10)
C9 .0490(10) .0410(10) .0400(10) .0040(10) .0080(10) -.0180(10)
C8 .0460(10) .0370(10) .0420(10) .0020(10) .0100(10) -.0150(10)
O13B .049(5) .074(6) .054(5) .012(4) -.009(4) -.025(4)

loop_
_atom_site_label
_atom_site_fract_x
_atom_site_fract_y
_atom_site_fract_z
_atom_site_U_iso_or_equiv
_atom_site_thermal_displace_type
_atom_site_calc_flag
_atom_site_calc_attached_atom
_atom_site_type_symbol
O1 .1442(2) .60350(10) .2617(2) .0457(6) aniso . . O
C1 .0454(3) .7145(2) .2483(4) .0431(9) aniso . . C
P10 .1723(7) .8110(5) .27940(10) .0510(3) aniso . . P
O13 .2236(3) .8201(2) .5227(4) .0680(10) aniso . . O
O13B .3295(9) .7757(7) .4330(10) .059(4) aniso . . O
C14 .3512(5) .7548(4) .6208(6) .109(2) aniso . . C
O11 .0517(2) .9249(2) .2723(3) .068(8) aniso . . O
C12 .0957(4) 1.0267(2) .2637(5) .0730(10) aniso . . C
O23 .2815(3) .7898(2) .1389(5) .0920(10) aniso . . O
C2 -.0678(3) .7274(2) .0569(4) .041(9) aniso . . C
C15 -.2190(3) .8028(2) .0543(5) .0520(10) aniso . . C
O16 -.3090(2) .8247(2) -.1044(3) .066(8) aniso . . O
O17 -.2540(2) .8455(2) .2363(3) .064(8) aniso . . O
C18 -.4060(4) .9186(3) .2456(7) .098(2) aniso . . C
C3 -.0260(3) .6663(2) -.1141(4) .042(8) aniso . . C
O30 -.1129(2) .6769(2) -.2973(3) .057(7) aniso . . O
C4 .1735(4) .5177(2) -.2780(4) .0530(10) aniso . . C
C5 .3035(4) .4331(2) -.2590(5) .0590(10) aniso . . C
C6 .3809(4) .4069(2) -.0693(5) .0570(10) aniso . . C
C7 .3282(3) .4649(2) .1037(4) .049(9) aniso . . C
C8 .1966(3) .5515(2) .0850(4) .040(7) aniso . . C
C9 .1169(3) .5799(2) -.1067(4) .042(8) aniso . . C
H141 .3575(5) .7756(4) .7643(6) .141000 iso . C14 H
H142 .4415(5) .7643(4) .5719(6) .141000 iso . C14 H
H143 .3456(5) .6782(4) .5959(6) .141000 iso . C14 H
H121 .144(2) 1.0487(9) .3957(9) .095000 iso . C12 H
H122 .0055(5) 1.0838(5) .223(3) .095000 iso . C12 H
H123 .167(2) 1.0161(5) .167(2) .095000 iso . C12 H
H181 -.4220(10) .937(2) .3853(7) .127000 iso . C18 H
H182 -.4834(4) .8815(9) .176(4) .127000 iso . C18 H
H183 -.4130(10) .9860(10) .181(3) .127000 iso . C18 H
H30 -.203(5) .729(3) -.269(6) .100000 iso . . H
H11 -.005(3) .725(2) .361(4) .049(7) iso . . H
H4 .117(3) .537(2) -.388(5) .062(9) iso . . H
H5 .342(3) .396(2) -.364(5) .065(9) iso . . H
H6 .465(4) .360(3) -.059(5) .090(10) iso . . H
H7 .380(3) .445(2) .236(4) .060(8) iso . . H

loop_
_atom_type_symbol
_atom_type_description
_atom_type_scat_dispersion_real
_atom_type_scat_dispersion_imag
_atom_type_scat_source
C C 0.0181 0.0091 'International Tables Vol C Tables 4.2.6.8 and 6.1.1.4'
H H 0.0000 0.0000 'International Tables Vol C Tables 4.2.6.8 and 6.1.1.4'
O O 0.0492 0.0322 'International Tables Vol C Tables 4.2.6.8 and 6.1.1.4'
P P 0.2955 0.4335 'International Tables Vol C Tables 4.2.6.8 and 6.1.1.4'

loop_
_geom_angle_atom_site_label_1
_geom_angle_atom_site_label_2
_geom_angle_atom_site_label_3
_geom_angle
_geom_angle_publ_flag
C1 O1 C8 116.4(2) yes
O1 C1 H11 104(2) no
O1 C1 C2 113.3(2) yes
O1 C1 P10 106.9(2) yes
C2 C1 H11 111(2) no
P10 C1 H11 108(2) no
P10 C1 C2 112.8(2) yes
C1 P10 O13B 115.1(3) no
C1 P10 O23 115.10(10) yes
C1 P10 O11 101.00(10) yes
C1 P10 O13 102.40(10) no
O23 P10 O13B 80.5(3) no
O11 P10 O13B 128.8(3) no
O11 P10 O23 116.40(10) yes
O13 P10 O13B 43.4(3) no
O13 P10 O23 122.3(2) no
O13 P10 O11 95.90(10) no
P10 O13 O13B 67.8(4) no
P10 O13 C14 124.5(3) no
C14 O13 O13B 60.3(5) no
O13 C14 H143 109.00 no
O13 C14 H142 109.00 no
O13 C14 H141 109.00 no
O13 C14 O13B 53.7(4) no
H142 C14 H143 109.0(10) no
H141 C14 H143 109.0(10) no
H141 C14 H142 109.0(10) no
O13B C14 H143 96.0(10) no
O13B C14 H142 66.0(10) no
O13B C14 H141 154.0(10) no
P10 O11 C12 121.7(2) yes
O11 C12 H123 109.00 no
O11 C12 H122 109.00 no
O11 C12 H121 109.0(10) no
H122 C12 H123 109.0(10) no
H121 C12 H123 109.0(10) no
H121 C12 H122 109.0(10) no
P10 O23 O13B 53.8(2) no
C1 C2 C3 118.5(2) yes
C1 C2 C15 121.1(2) no
C15 C2 C3 120.4(2) no
C2 C15 O17 114.3(2) no
C2 C15 O16 122.9(2) no
O16 C15 O17 122.8(2) no
C15 O17 C18 117.2(3) no
O17 C18 H183 109.0(10) no
O17 C18 H182 109.0(10) no
O17 C18 H181 109.00 no
H182 C18 H183 109.0(10) no
H181 C18 H183 109.0(10) no
H181 C18 H182 109.0(10) no
C2 C3 C9 120.6(2) no
C2 C3 O30 123.7(2) yes
O30 C3 C9 115.7(2) yes
C3 O30 H30 103(2) no
C9 C4 H4 113(2) no
C5 C4 H4 126(2) no
C5 C4 C9 121.0(3) no
C4 C5 H5 122(2) no
C4 C5 C6 120.2(3) no
C6 C5 H5 118(2) no
C5 C6 H6 120(2) no
C5 C6 C7 120.8(3) no
C7 C6 H6 119(2) no
C6 C7 H7 121(2) no
C6 C7 C8 119.2(3) no
C8 C7 H7 120(2) no
C3 C9 C4 124.2(2) no
C4 C9 C8 117.9(2) no
C3 C9 C8 117.7(2) no
C7 C8 C9 120.8(2) no
O1 C8 C9 121.9(2) no
O1 C8 C7 117.2(2) no
C14 O13B O23 171.8(6) no
O13 O13B O23 113.1(6) no
O13 O13B C14 66.0(5) no
P10 O13B O23 45.7(2) no
P10 O13B C14 130.6(7) no
P10 O13B O13 68.8(4) no
O23 O13B H142 141.0(10) no
C14 O13B H142 45.00 no
O13 O13B H142 102.0(10) no
P10 O13B H142 169.0(10) no
C14 H142 O13B 70.0(10) no

loop_
_geom_bond_atom_site_label_1
_geom_bond_atom_site_label_2
_geom_bond_distance
_geom_bond_publ_flag
O1 C1 1.444(2) yes
O1 C8 1.373(2) yes
C1 P10 1.828(2) yes
C1 C2 1.498(3) yes
C1 H11 .92(2) no
P10 O13 1.614(2) no
P10 O11 1.5520(10) yes
P10 O23 1.423(2) yes
P10 O13B 1.604(7) no
O13 C14 1.348(4) no
O13 O13B 1.190(8) no
C14 O13B 1.281(9) no
C14 H141 .960(5) no
C14 H142 .960(7) no
C14 H143 .960(6) no
O11 C12 1.425(3) yes
C12 H121 .960(9) no
C12 H122 .960(7) no
C12 H123 .960(10) no
O23 O13B 1.960(8) no
C2 C15 1.444(3) yes
C2 C3 1.348(3) yes
C15 O16 1.237(3) yes
C15 O17 1.322(3) yes
O17 C18 1.446(3) yes
C18 H181 .960(7) no
C18 H182 .960(10) no
C18 H183 .960(10) no
C3 O30 1.343(2) yes
C3 C9 1.452(3) no
O30 H30 .93(3) no
C4 C5 1.362(3) no
C4 C9 1.398(3) no
C4 H4 .85(2) no
C5 C6 1.375(4) no
C5 H5 .87(2) no
C6 C7 1.376(4) no
C6 H6 .83(3) no
C7 C8 1.385(3) no
C7 H7 .96(2) no
C9 C8 1.398(3) no
O13B H142 1.245(8) no

loop_
_geom_torsion_atom_site_label_1
_geom_torsion_atom_site_label_2
_geom_torsion_atom_site_label_3
_geom_torsion_atom_site_label_4
_geom_torsion
_geom_torsion_publ_flag
C1 O1 C8 C7 158.8(2) no
C1 O1 C8 C9 -24.6(3) no
C8 O1 C1 H11 160(2) no
C8 O1 C1 C2 39.7(3) no
C8 O1 C1 P10 -85.3(2) no
O1 C1 C2 C15 147.8(2) no
O1 C1 C2 C3 -31.9(3) no
O1 C1 P10 O13 -78.8(2) no
O1 C1 P10 O11 -177.4(2) no
O1 C1 P10 O23 56.3(2) no
O1 C1 P10 O13B -34.7(4) no
P10 C1 C2 C15 -90.5(3) no
P10 C1 C2 C3 89.8(2) no
C2 C1 P10 O13B -159.9(3) no
C2 C1 P10 O23 -69.0(2) no
C2 C1 P10 O11 57.3(2) no
C2 C1 P10 O13 156.0(2) no
H11 C1 P10 O13B 76(2) no
H11 C1 P10 O23 167(2) no
H11 C1 P10 O11 -65(2) no
H11 C1 P10 O13 32(2) no
H11 C1 C2 C3 -147(2) no
H11 C1 C2 C15 32(2) no
C1 P10 O13B O13 -81.5(4) no
C1 P10 O13B C14 -56.6(9) no
C1 P10 O13B O23 113.4(2) no
C1 P10 O23 O13B -113.3(3) no
C1 P10 O11 C12 -171.5(2) no
C1 P10 O13 C14 91.8(3) no
C1 P10 O13 O13B 113.4(4) no
O23 P10 O13B O13 165.1(4) no
O11 P10 O13B O13 48.8(5) no
O23 P10 O13B C14 -170.0(8) no
O11 P10 O13B C14 73.6(9) no
O13 P10 O13B C14 24.9(6) no
O11 P10 O13B O23 -116.4(3) no
O13 P10 O13B O23 -165.1(4) no
O11 P10 O23 O13B 128.8(3) no
O13 P10 O23 O13B 12.0(3) no
O13 P10 O11 C12 84.6(2) no
O11 P10 O13 O13B -143.9(4) no
O11 P10 O13 C14 -165.5(3) no
O23 P10 O13 O13B -17.4(5) no
O23 P10 O13 C14 -39.0(4) no
O13B P10 O13 C14 -21.6(5) no
O23 P10 O11 C12 -46.1(3) no
O13B P10 O11 C12 53.3(4) no
C14 O13 O13B P10 159.5(4) no
P10 O13 O13B H142 174.0(10) no
P10 O13 O13B C14 -159.5(4) no
P10 O13 O13B O23 11.5(3) no
P10 O13 C14 O13B 23.1(5) no
P10 O13 C14 H141 180.00 no
P10 O13 C14 H142 60.0(10) no
P10 O13 C14 H143 -59.0(10) no
C14 O13 O13B H142 -26.00 no
C14 O13 O13B O23 171.1(7) no
O13B O13 C14 H143 -82.0(10) no
O13B O13 C14 H142 37.0(10) no
O13B O13 C14 H141 157.0(10) no
O13 C14 O13B P10 -25.4(6) no
O13 C14 H142 O13B -31.0(10) no
O13 C14 O13B H142 142.0(10) no
H141 C14 O13B O13 -56.0(10) no
H141 C14 O13B P10 -81(2) no
H142 C14 O13B O13 -141.0(10) no
H142 C14 O13B P10 -166.0(10) no
H143 C14 O13B O13 110.0(10) no
H143 C14 O13B P10 84.0(10) no
H143 C14 H142 O13B 88.0(10) no
H141 C14 H142 O13B -151.0(10) no
H141 C14 O13B H142 85.0(10) no
H143 C14 O13B H142 -108.0(10) no
P10 O11 C12 H121 -75.0(10) no
P10 O11 C12 H122 164.0(10) no
P10 O11 C12 H123 44.0(10) no
P10 O23 O13B O13 -15.1(4) no
P10 O23 O13B H142 -166.0(10) no
C1 C2 C3 O30 -174.9(2) no
C1 C2 C3 C9 7.9(3) no
C1 C2 C15 O16 172.0(2) no
C1 C2 C15 O17 -8.8(3) no
C15 C2 C3 O30 5.4(4) no
C15 C2 C3 C9 -171.8(2) no
C3 C2 C15 O17 170.8(2) no
C3 C2 C15 O16 -8.3(4) no
C2 C15 O17 C18 -177.8(3) no
O16 C15 O17 C18 1.4(4) no
C15 O17 C18 H181 173.0(10) no
C15 O17 C18 H182 53.0(10) no
C15 O17 C18 H183 -66.0(10) no
C2 C3 C9 C8 9.1(3) no
C2 C3 C9 C4 -175.8(3) no
C2 C3 O30 H30 -3(3) no
O30 C3 C9 C8 -168.3(2) no
O30 C3 C9 C4 6.8(4) no
C9 C3 O30 H30 173(3) no
C5 C4 C9 C3 -175.9(3) no
H4 C4 C9 C3 2(2) no
C5 C4 C9 C8 -.8(4) no
C9 C4 C5 H5 -176(2) no
C9 C4 C5 C6 .4(5) no
H4 C4 C5 H5 6(4) no
H4 C4 C5 C6 -176(3) no
H4 C4 C9 C8 177(2) no
C4 C5 C6 C7 .3(5) no
C4 C5 C6 H6 -172(3) no
H5 C5 C6 H6 4(4) no
H5 C5 C6 C7 178(2) no
C5 C6 C7 C8 -.7(4) no
C5 C6 C7 H7 178(2) no
H6 C6 C7 H7 -8(4) no
H6 C6 C7 C8 173(3) no
C6 C7 C8 O1 176.9(2) no
C6 C7 C8 C9 .3(4) no
H7 C7 C8 O1 -1(2) no
H7 C7 C8 C9 -177(2) no
C3 C9 C8 C7 175.8(2) no
C3 C9 C8 O1 -.7(3) no
C4 C9 C8 C7 .4(4) no
C4 C9 C8 O1 -176.1(2) no
O13 O13B H142 C14 35.0(10) no
O23 O13B H142 C14 -169.0(10) no
